data_2006578
loop_
_publ_author_name
'Zukerman-Schpector, J.'
'Castellano, E.E.'
'Ceschi, Marco Antonio'
'Brocksom, Timothy John'
'Wikaira, Jan L.'

_publ_section_title
;
 Intermediates in the Synthesis of <i>Daphniphyllum</i> Alkaloids. I. A
 Tetracyclic Oxygen Analogue
;
_journal_issue 10
_journal_name_full 'Acta Crystallographica Section C'
_journal_page_first 1482
_journal_page_last 1483
_journal_paper_doi 10.1107/S0108270197005222
_journal_volume 53
_journal_year 1997
_chemical_formula_moiety 'C20 H25 Br1 O4'
_chemical_formula_sum 'C20 H25 Br O4'
_chemical_formula_weight 409.319
_space_group_IT_number 4
_symmetry_cell_setting monoclinic
_symmetry_space_group_name_Hall 'P 2yb'
_symmetry_space_group_name_H-M 'P 1 21 1'
_audit_creation_method 'manual editing of SHELXL93.CIF'
_cell_angle_alpha 90
_cell_angle_beta 94.400(10)
_cell_angle_gamma 90
_cell_formula_units_Z 2
_cell_length_a 7.9210(9)
_cell_length_b 10.6680(10)
_cell_length_c 10.7280(10)
_cell_measurement_reflns_used 25
_cell_measurement_temperature 293(2)
_cell_measurement_theta_max 19.35
_cell_measurement_theta_min 9.54
_cell_volume 903.86(16)
_computing_cell_refinement 'CAD-4 Software'
_computing_data_collection 'CAD-4 Software (Enraf-Nonius, 1989)'
_computing_data_reduction 'MolEN (Fair, 1990)'
_computing_molecular_graphics 'ZORTEP (Zsolnai, 1995)'
_computing_publication_material SHELXL93
_computing_structure_refinement 'SHELXL93 (Sheldrick, 1993)'
_computing_structure_solution 'SHELXS86 (Sheldrick, 1985)'
_diffrn_measurement_device 'Enraf-Nonius CAD4'
_diffrn_measurement_method \w/-2\q
_diffrn_radiation_monochromator graphite
_diffrn_radiation_source 'fine-focus sealed tube'
_diffrn_radiation_type MoK\a
_diffrn_radiation_wavelength 0.71073
_diffrn_reflns_av_R_equivalents 0.023
_diffrn_reflns_av_sigmaI/netI 0.0609
_diffrn_reflns_limit_h_max 10
_diffrn_reflns_limit_h_min -10
_diffrn_reflns_limit_k_max 14
_diffrn_reflns_limit_k_min 0
_diffrn_reflns_limit_l_max 14
_diffrn_reflns_limit_l_min 0
_diffrn_reflns_number 2402
_diffrn_reflns_theta_max 27.97
_diffrn_standards_decay_% 0.8
_diffrn_standards_interval_time 60
_diffrn_standards_number 2
_exptl_absorpt_coefficient_mu 2.296
_exptl_absorpt_correction_T_max 0.661
_exptl_absorpt_correction_T_min 0.584
_exptl_absorpt_correction_type gaussian
_exptl_absorpt_process_details '(PLATON; Spek, 1990)'
_exptl_crystal_colour colourless
_exptl_crystal_density_diffrn 1.5040
_exptl_crystal_density_method 'not measured'
_exptl_crystal_description irregular
_exptl_crystal_F_000 424.0
_exptl_crystal_size_max 0.38
_exptl_crystal_size_mid 0.25
_exptl_crystal_size_min 0.20
_refine_diff_density_max 0.393
_refine_diff_density_min -0.775
_refine_ls_abs_structure_details 'Flack (1983)'
_refine_ls_abs_structure_Flack 0.00(2)
_refine_ls_extinction_method none
_refine_ls_goodness_of_fit_all 1.077
_refine_ls_goodness_of_fit_ref 1.159
_refine_ls_hydrogen_treatment constr
_refine_ls_matrix_type full
_refine_ls_number_parameters 230
_refine_ls_number_reflns 2288
_refine_ls_number_restraints 1
_refine_ls_restrained_S_all 1.077
_refine_ls_restrained_S_obs 1.159
_refine_ls_R_factor_all 0.092
_refine_ls_R_factor_gt 0.042
_refine_ls_shift/su_max 0.000
_refine_ls_structure_factor_coef Fsqd
_refine_ls_weighting_details 'w = 1/[\s^2^(Fo^2^)+(0.0376P)^2^] where P = (Fo^2^+2Fc^2^)/3'
_refine_ls_weighting_scheme calc
_refine_ls_wR_factor_all 0.117
_refine_ls_wR_factor_ref 0.098
_reflns_number_gt 1473
_reflns_number_total 2288
_reflns_threshold_expression 'F^2^ > 2\sF^2^'
_cod_data_source_file fg1310.cif
_cod_data_source_block default
_cod_depositor_comments
;
The following automatic conversions were performed:
'_symmetry_cell_setting' value 'Monoclinic' changed to 'monoclinic'
according to '/home/saulius/struct/CIF-dictionaries/cif_core.dic'
dictionary named 'cif_core.dic' version 2.4.1 from 2010-06-29.

Automatic conversion script
Id: cif_fix_enum 1527 2010-12-29 10:47:43Z saulius 

The following automatic conversions were performed:

'_symmetry_cell_setting' value 'Monoclinic' changed to 'monoclinic'
according to /home/saulius/struct/CIF-dictionaries/cif_core.dic
dictionary named 'cif_core.dic' version 2.4.1 from
2010-06-29.

'_exptl_absorpt_correction_type' value 'Gaussian'
changed to 'gaussian' according to
/home/saulius/struct/CIF-dictionaries/cif_core.dic dictionary named
'cif_core.dic' version 2.4.1 from 2010-06-29.

Automatic conversion script
Id: cif_fix_values 1715 2011-07-08 13:25:40Z adriana 

The following automatic conversions were performed:

'_refine_ls_weighting_scheme' value 'calc w =
1/[\s^2^(Fo^2^)+(0.0376P)^2^] where P = (Fo^2^+2Fc^2^)/3' was changed
to 'calc'. New tag '_refine_ls_weighting_details' was created. The
value of the new tag was set to 'w = 1/[\s^2^(Fo^2^)+(0.0376P)^2^]
where P = (Fo^2^+2Fc^2^)/3'.

Automatic conversion script
Id: cif_fix_values 3143 2015-03-26 13:38:13Z robertas 
;
_cod_original_sg_symbol_H-M 'P 21'
_cod_original_formula_sum 'C20 H25 Br1 O4'
_cod_database_code 2006578

loop_
_symmetry_equiv_pos_as_xyz
'x, y, z'
'-x, y+1/2, -z'

loop_
_atom_site_aniso_label
_atom_site_aniso_U_11
_atom_site_aniso_U_22
_atom_site_aniso_U_33
_atom_site_aniso_U_12
_atom_site_aniso_U_13
_atom_site_aniso_U_23
Br .0724(5) .0734(5) .0353(3) .0179(5) -.0014(3) -.0159(4)
O1 .065(3) .028(2) .034(2) .000(2) -.008(2) -.004(2)
O2 .028(2) .037(3) .063(3) .002(2) .009(2) .005(2)
O3 .091(4) .060(3) .027(2) .021(3) -.008(2) -.005(2)
O4 .053(3) .032(2) .041(2) .000(2) .009(2) -.011(2)
C1 .031(3) .026(3) .027(2) .002(2) .001(2) .004(2)
C2 .046(3) .033(3) .022(2) .008(3) .002(2) -.003(2)
C3 .040(3) .031(3) .033(2) -.002(3) -.018(2) .005(3)
C4 .026(3) .033(3) .041(3) -.004(3) -.010(2) .007(3)
C5 .024(2) .028(4) .035(2) -.002(2) -.001(2) .001(2)
C6 .028(3) .035(3) .036(3) -.008(3) -.005(2) .003(3)
C7 .039(3) .025(3) .037(3) -.005(3) .000(3) .003(2)
C8 .036(3) .027(3) .027(3) .005(3) .003(2) .000(2)
C9 .032(3) .033(3) .025(2) .000(2) -.005(2) -.005(2)
C10 .025(3) .025(3) .028(2) -.003(2) -.002(2) .004(2)
C11 .027(3) .026(3) .029(2) -.004(2) .000(2) -.004(2)
C12 .040(3) .030(3) .038(3) -.012(3) .002(3) -.001(3)
C13 .036(4) .044(4) .058(4) -.009(3) .009(3) .013(3)
C14 .033(4) .057(4) .040(3) .001(3) .008(3) .007(3)
C15 .030(3) .052(4) .058(4) -.005(3) .011(3) .004(3)
C16 .030(3) .034(3) .033(3) -.001(3) .003(2) -.006(3)
C17 .080(6) .056(5) .051(4) .001(4) .019(4) -.029(4)
C18 .037(3) .037(4) .037(3) .006(3) .001(2) .011(3)
C19 .080(6) .049(5) .076(5) .006(4) -.015(4) .022(4)
C20 .064(5) .072(6) .040(3) .017(4) -.013(3) .011(4)

loop_
_atom_site_label
_atom_site_fract_x
_atom_site_fract_y
_atom_site_fract_z
_atom_site_U_iso_or_equiv
_atom_site_thermal_displace_type
_atom_site_calc_flag
_atom_site_refinement_flags
_atom_site_occupancy
_atom_site_disorder_group
_atom_site_type_symbol
Br .21492(9) -.00004(8) .76167(5) .0606(3) Uani d . 1 . Br
O1 .0353(6) -.1236(4) 1.0275(4) .0431(11) Uani d . 1 . O
O2 .4424(5) -.0346(4) 1.1974(4) .0421(11) Uani d . 1 . O
O3 .2500(7) .0770(5) 1.4382(4) .0596(14) Uani d . 1 . O
O4 .1255(5) .2422(4) 1.3458(4) .0417(10) Uani d . 1 . O
C1 .2663(7) .1210(6) .9943(5) .0280(12) Uani d . 1 . C
C2 .1609(8) .0483(5) .9249(5) .0336(14) Uani d . 1 . C
C3 -.0022(7) -.0052(7) .9637(4) .0360(13) Uani d . 1 . C
H3 -.0795(7) -.0200(7) .8894(4) .043 Uiso calc R 1 . H
C4 -.0892(7) .0745(6) 1.0557(5) .0342(13) Uani d . 1 . C
H4A -.2110(7) .0634(6) 1.0459(5) .041 Uiso calc R 1 . H
H4B -.0628(7) .1626(6) 1.0458(5) .041 Uiso calc R 1 . H
C5 -.0150(6) .0244(6) 1.1835(5) .0288(12) Uani d . 1 . C
C6 -.0223(7) -.1160(6) 1.1512(5) .0335(13) Uani d . 1 . C
H6 -.1403(7) -.1442(6) 1.1486(5) .040 Uiso calc R 1 . H
C7 .0837(7) -.1998(6) 1.2363(5) .0339(13) Uani d . 1 . C
H7 .0410(7) -.2762(6) 1.2611(5) .041 Uiso calc R 1 . H
C8 .2388(7) -.1651(6) 1.2764(5) .0299(12) Uani d . 1 . C
C9 .2989(7) -.0446(5) 1.2280(5) .0303(13) Uani d . 1 . C
C10 .1753(7) .0682(5) 1.2161(5) .0263(11) Uani d . 1 . C
C11 .2356(7) .1688(5) 1.1245(5) .0274(11) Uani d . 1 . C
H11 .1456(7) .2318(5) 1.1140(5) .033 Uiso calc R 1 . H
C12 .4022(7) .2400(6) 1.1671(5) .0361(14) Uani d . 1 . C
H12A .3788(7) .3118(6) 1.2186(5) .043 Uiso calc R 1 . H
H12B .4815(7) .1852(6) 1.2139(5) .043 Uiso calc R 1 . H
C13 .4718(8) .2816(7) 1.0451(6) .046(2) Uani d . 1 . C
H13A .4187(8) .3589(7) 1.0150(6) .055 Uiso calc R 1 . H
H13B .5933(8) .2942(7) 1.0561(6) .055 Uiso calc R 1 . H
C14 .4287(8) .1753(7) .9554(6) .043(2) Uani d . 1 . C
H14A .4143(8) .2060(7) .8701(6) .052 Uiso calc R 1 . H
H14B .5177(8) .1126(7) .9608(6) .052 Uiso calc R 1 . H
C15 -.1368(8) .0519(7) 1.2864(6) .046(2) Uani d . 1 . C
H15A -.154(5) .1407(7) 1.292(3) .069 Uiso calc R 1 . H
H15B -.088(3) .021(4) 1.3652(11) .069 Uiso calc R 1 . H
H15C -.243(2) .011(4) 1.266(3) .069 Uiso calc R 1 . H
C16 .1890(7) .1270(6) 1.3463(5) .0320(13) Uani d . 1 . C
C17 .1283(10) .3057(8) 1.4651(7) .062(2) Uani d . 1 . C
H17A .094(7) .3912(16) 1.4522(8) .093 Uiso calc R 1 . H
H17B .2409(19) .303(5) 1.505(3) .093 Uiso calc R 1 . H
H17C .052(6) .265(3) 1.517(2) .093 Uiso calc R 1 . H
C18 .3645(8) -.2456(6) 1.3559(5) .0372(14) Uani d . 1 . C
H18 .4752(8) -.2356(6) 1.3220(5) .045 Uiso calc R 1 . H
C19 .3226(11) -.3836(8) 1.3516(8) .070(2) Uani d . 1 . C
H19A .413(3) -.4299(9) 1.395(5) .104 Uiso calc R 1 . H
H19B .309(7) -.4110(14) 1.2662(9) .104 Uiso calc R 1 . H
H19C .219(4) -.3978(10) 1.391(5) .104 Uiso calc R 1 . H
C20 .3830(10) -.2009(8) 1.4914(6) .060(2) Uani d . 1 . C
H20A .428(7) -.117(2) 1.4947(8) .090 Uiso calc R 1 . H
H20B .458(6) -.256(3) 1.5397(13) .090 Uiso calc R 1 . H
H20C .2741(15) -.201(5) 1.5250(18) .090 Uiso calc R 1 . H

loop_
_atom_type_symbol
_atom_type_description
_atom_type_scat_dispersion_real
_atom_type_scat_dispersion_imag
_atom_type_scat_source
Br Br -0.2901 2.4595 'International Tables Vol C Tables 4.2.6.8 and 6.1.1.4'
O O 0.0106 0.0060 'International Tables Vol C Tables 4.2.6.8 and 6.1.1.4'
C C 0.0033 0.0016 'International Tables Vol C Tables 4.2.6.8 and 6.1.1.4'
H H 0.0000 0.0000 'International Tables Vol C Tables 4.2.6.8 and 6.1.1.4'

loop_
_geom_angle_atom_site_label_1
_geom_angle_atom_site_label_2
_geom_angle_atom_site_label_3
_geom_angle
_geom_angle_publ_flag
C6 O1 C3 108.5(4) yes
C16 O4 C17 116.7(5) no
C2 C1 C14 125.9(5) yes
C2 C1 C11 124.9(5) yes
C14 C1 C11 109.1(5) yes
C1 C2 C3 125.9(5) yes
C1 C2 Br 119.9(4) yes
C3 C2 Br 114.2(4) yes
O1 C3 C2 108.1(4) no
O1 C3 C4 105.6(4) no
C2 C3 C4 114.4(5) no
C3 C4 C5 102.9(4) no
C6 C5 C4 97.6(4) no
C6 C5 C15 109.3(5) no
C4 C5 C15 110.6(5) no
C6 C5 C10 110.7(5) no
C4 C5 C10 112.5(4) no
C15 C5 C10 114.8(4) no
O1 C6 C7 109.1(5) no
O1 C6 C5 104.7(5) no
C7 C6 C5 115.9(5) no
C8 C7 C6 119.9(5) no
C7 C8 C9 116.4(5) yes
C7 C8 C18 125.1(6) yes
C9 C8 C18 118.2(5) yes
O2 C9 C8 120.4(5) no
O2 C9 C10 120.6(5) no
C8 C9 C10 119.1(5) no
C16 C10 C9 104.1(4) no
C16 C10 C11 106.9(5) no
C9 C10 C11 111.4(4) no
C16 C10 C5 108.7(4) no
C9 C10 C5 111.8(5) no
C11 C10 C5 113.3(4) no
C1 C11 C10 115.3(5) no
C1 C11 C12 103.9(4) no
C10 C11 C12 116.4(4) no
C13 C12 C11 104.1(5) no
C14 C13 C12 104.5(6) no
C1 C14 C13 105.7(5) no
O3 C16 O4 123.3(5) no
O3 C16 C10 124.7(6) no
O4 C16 C10 112.1(5) no
C19 C18 C8 113.5(6) no
C19 C18 C20 109.8(6) no
C8 C18 C20 111.6(5) no

loop_
_geom_bond_atom_site_label_1
_geom_bond_atom_site_label_2
_geom_bond_distance
_geom_bond_publ_flag
Br C2 1.906(5) yes
O1 C6 1.439(7) yes
O1 C3 1.457(8) yes
O2 C9 1.212(7) yes
O3 C16 1.190(7) no
O4 C16 1.327(8) no
O4 C17 1.446(8) no
C1 C2 1.325(8) yes
C1 C14 1.499(8) yes
C1 C11 1.523(7) yes
C2 C3 1.500(8) yes
C3 C4 1.508(9) no
C4 C5 1.545(7) no
C5 C6 1.538(9) no
C5 C15 1.549(8) no
C5 C10 1.591(7) no
C6 C7 1.489(8) no
C7 C8 1.323(8) yes
C8 C9 1.479(8) yes
C8 C18 1.524(8) yes
C9 C10 1.551(8) no
C10 C16 1.528(8) no
C10 C11 1.555(8) no
C11 C12 1.561(7) no
C12 C13 1.525(9) no
C13 C14 1.509(10) no
C18 C19 1.510(10) no
C18 C20 1.526(9) no

loop_
_cod_related_entry_id
_cod_related_entry_database
_cod_related_entry_code
1 ChemSpider 21186260
